data_1507789
loop_
_publ_author_name
'Wilson, Justin J.'
'Lippard, Stephen J.'

_publ_section_title
;
 In Vitro Anticancer Activity of cis-Diammineplatinum(II) Complexes with
 \b-Diketonate Leaving Group Ligands.
;
_journal_issue 11
_journal_name_full 'Journal of medicinal chemistry'
_journal_page_first 5326
_journal_page_last 5336
_journal_paper_doi 10.1021/jm3002857
_journal_volume 55
_journal_year 2012
_chemical_formula_sum 'C10 H12 F3 N3 O5 Pt'
_chemical_formula_weight 506.32
_chemical_name_common 'Compound 4'
_chemical_name_systematic
;

 ?

;
_space_group_IT_number 14
_symmetry_cell_setting monoclinic
_symmetry_space_group_name_Hall '-P 2ybc'
_symmetry_space_group_name_H-M 'P 1 21/c 1'
_atom_sites_solution_hydrogens geom
_atom_sites_solution_primary direct
_atom_sites_solution_secondary difmap
_audit_creation_method SHELXL-97
_cell_angle_alpha 90.00
_cell_angle_beta 100.556(2)
_cell_angle_gamma 90.00
_cell_formula_units_Z 4
_cell_length_a 18.336(2)
_cell_length_b 7.1871(9)
_cell_length_c 10.8106(13)
_cell_measurement_reflns_used 8739
_cell_measurement_temperature 100(2)
_cell_measurement_theta_max 28.33
_cell_measurement_theta_min 2.26
_cell_volume 1400.5(3)
_computing_cell_refinement 'Bruker SMART'
_computing_data_collection 'Bruker SMART'
_computing_data_reduction 'Bruker SAINT'
_computing_molecular_graphics 'Bruker SHELXTL'
_computing_publication_material 'Bruker SHELXTL'
_computing_structure_refinement 'SHELXL-97 (Sheldrick, 1997)'
_computing_structure_solution 'SHELXS-97 (Sheldrick, 1990)'
_diffrn_ambient_temperature 100(2)
_diffrn_measured_fraction_theta_full 0.994
_diffrn_measured_fraction_theta_max 0.994
_diffrn_measurement_device_type 'CCD area detector'
_diffrn_measurement_method 'phi and omega scans'
_diffrn_radiation_monochromator graphite
_diffrn_radiation_source 'fine-focus sealed tube'
_diffrn_radiation_type MoK\a
_diffrn_radiation_wavelength 0.71073
_diffrn_reflns_av_R_equivalents 0.0444
_diffrn_reflns_av_sigmaI/netI 0.0274
_diffrn_reflns_limit_h_max 24
_diffrn_reflns_limit_h_min -24
_diffrn_reflns_limit_k_max 9
_diffrn_reflns_limit_k_min -9
_diffrn_reflns_limit_l_max 14
_diffrn_reflns_limit_l_min -14
_diffrn_reflns_number 26078
_diffrn_reflns_theta_full 28.48
_diffrn_reflns_theta_max 28.48
_diffrn_reflns_theta_min 2.26
_exptl_absorpt_coefficient_mu 10.081
_exptl_absorpt_correction_T_max 0.7519
_exptl_absorpt_correction_T_min 0.6326
_exptl_absorpt_correction_type multi-scan
_exptl_absorpt_process_details 'Blessing, 1995'
_exptl_crystal_colour yellow
_exptl_crystal_density_diffrn 2.401
_exptl_crystal_density_meas ?
_exptl_crystal_density_method 'not measured'
_exptl_crystal_description prism
_exptl_crystal_F_000 952
_exptl_crystal_size_max 0.05
_exptl_crystal_size_mid 0.05
_exptl_crystal_size_min 0.03
_refine_diff_density_max 0.959
_refine_diff_density_min -0.765
_refine_diff_density_rms 0.139
_refine_ls_extinction_method none
_refine_ls_goodness_of_fit_ref 1.045
_refine_ls_hydrogen_treatment constr
_refine_ls_matrix_type full
_refine_ls_number_parameters 201
_refine_ls_number_reflns 3530
_refine_ls_number_restraints 0
_refine_ls_restrained_S_all 1.045
_refine_ls_R_factor_all 0.0278
_refine_ls_R_factor_gt 0.0194
_refine_ls_shift/su_max 0.005
_refine_ls_shift/su_mean 0.000
_refine_ls_structure_factor_coef Fsqd
_refine_ls_weighting_details 'calc w=1/[\s^2^(Fo^2^)+(0.0136P)^2^+1.5249P] where P=(Fo^2^+2Fc^2^)/3'
_refine_ls_weighting_scheme calc
_refine_ls_wR_factor_gt 0.0367
_refine_ls_wR_factor_ref 0.0391
_reflns_number_gt 3006
_reflns_number_total 3530
_reflns_threshold_expression >2sigma(I)
_cod_data_source_file jm3002857_si_002.cif
_cod_data_source_block Compound_4
_cod_depositor_comments
;
The following automatic conversions were performed:

'_symmetry_cell_setting' value 'Monoclinic' changed to 'monoclinic'
according to /home/saulius/struct/CIF-dictionaries/cif_core.dic
dictionary named 'cif_core.dic' version 2.4.1 from 2010-06-29.

Automatic conversion script
Id: cif_fix_values 1891 2012-01-12 08:04:46Z andrius 

The following automatic conversions were performed:

'_exptl_crystal_density_meas' value 'not measured' was changed to '?'
- the value is perceived as not measured.

Automatic conversion script
Id: cif_fix_values 3008 2015-01-20 13:52:24Z robertas 
;
_cod_original_sg_symbol_H-M P2(1)/c
_cod_database_code 1507789

loop_
_symmetry_equiv_pos_as_xyz
'x, y, z'
'-x, y+1/2, -z+1/2'
'-x, -y, -z'
'x, -y-1/2, z-1/2'

loop_
_atom_site_label
_atom_site_type_symbol
_atom_site_fract_x
_atom_site_fract_y
_atom_site_fract_z
_atom_site_U_iso_or_equiv
_atom_site_adp_type
_atom_site_occupancy
_atom_site_symmetry_multiplicity
_atom_site_calc_flag
_atom_site_refinement_flags
Pt1 Pt 0.694354(7) 0.565488(17) 0.282382(10) 0.00998(4) Uani 1 1 d .
O1 O 0.79973(12) 0.5590(3) 0.25603(19) 0.0140(5) Uani 1 1 d .
N2 N 0.58778(14) 0.5543(4) 0.3049(2) 0.0133(5) Uani 1 1 d .
H2A H 0.5841 0.4791 0.3712 0.020 Uiso 1 1 calc R
H2B H 0.5592 0.5080 0.2338 0.020 Uiso 1 1 calc R
H2C H 0.5719 0.6707 0.3199 0.020 Uiso 1 1 calc R
O2 O 0.72038(12) 0.5367(3) 0.4681(2) 0.0142(5) Uani 1 1 d .
N1 N 0.66166(15) 0.5987(4) 0.0952(2) 0.0144(6) Uani 1 1 d .
H1A H 0.6447 0.4883 0.0599 0.022 Uiso 1 1 calc R
H1B H 0.7008 0.6377 0.0609 0.022 Uiso 1 1 calc R
H1C H 0.6248 0.6849 0.0802 0.022 Uiso 1 1 calc R
C2 C 0.85176(18) 0.5275(5) 0.3486(3) 0.0165(7) Uani 1 1 d .
C4 C 0.78575(18) 0.5110(4) 0.5293(3) 0.0122(6) Uani 1 1 d .
C3 C 0.84987(19) 0.5063(5) 0.4747(3) 0.0170(7) Uani 1 1 d .
H3 H 0.8959 0.4868 0.5298 0.020 Uiso 1 1 calc R
C10 C 0.72634(19) 0.4358(5) 0.7111(3) 0.0154(6) Uani 1 1 d .
H10 H 0.6810 0.4189 0.6536 0.019 Uiso 1 1 calc R
C5 C 0.79080(18) 0.4842(4) 0.6664(3) 0.0121(6) Uani 1 1 d .
C6 C 0.85677(19) 0.5091(5) 0.7527(3) 0.0173(7) Uani 1 1 d .
H6 H 0.9010 0.5406 0.7235 0.021 Uiso 1 1 calc R
C8 C 0.7942(2) 0.4397(5) 0.9230(3) 0.0195(7) Uani 1 1 d .
H8 H 0.7955 0.4252 1.0107 0.023 Uiso 1 1 calc R
C9 C 0.7287(2) 0.4125(5) 0.8392(3) 0.0179(7) Uani 1 1 d .
H9 H 0.6851 0.3777 0.8692 0.021 Uiso 1 1 calc R
C7 C 0.8580(2) 0.4881(5) 0.8795(3) 0.0212(8) Uani 1 1 d .
H7 H 0.9030 0.5071 0.9376 0.025 Uiso 1 1 calc R
N3 N 0.51854(15) 0.2584(4) 0.0044(2) 0.0129(6) Uani 1 1 d .
O3 O 0.47076(12) 0.1758(3) -0.0742(2) 0.0168(5) Uani 1 1 d .
O4 O 0.49854(13) 0.3465(3) 0.0927(2) 0.0168(5) Uani 1 1 d .
O5 O 0.58531(12) 0.2534(3) -0.0063(2) 0.0170(5) Uani 1 1 d .
C1 C 0.9280(2) 0.5143(6) 0.3108(3) 0.0274(9) Uani 1 1 d .
F1 F 0.97031(12) 0.6595(3) 0.3522(3) 0.0418(6) Uani 1 1 d .
F2 F 0.92334(14) 0.5070(7) 0.1890(2) 0.0941(15) Uani 1 1 d .
F3 F 0.96586(13) 0.3672(3) 0.3603(2) 0.0370(6) Uani 1 1 d .

loop_
_atom_site_aniso_label
_atom_site_aniso_U_11
_atom_site_aniso_U_22
_atom_site_aniso_U_33
_atom_site_aniso_U_23
_atom_site_aniso_U_13
_atom_site_aniso_U_12
Pt1 0.00830(6) 0.01143(6) 0.01033(6) -0.00017(5) 0.00201(4) -0.00009(6)
O1 0.0093(11) 0.0220(12) 0.0105(10) -0.0010(9) 0.0013(8) -0.0018(10)
N2 0.0096(13) 0.0164(14) 0.0143(12) -0.0014(11) 0.0031(10) -0.0008(12)
O2 0.0099(11) 0.0206(13) 0.0128(10) 0.0009(9) 0.0035(8) 0.0013(10)
N1 0.0117(14) 0.0172(16) 0.0148(13) -0.0003(11) 0.0036(10) -0.0008(12)
C2 0.0103(16) 0.0232(19) 0.0162(16) -0.0008(13) 0.0026(12) -0.0024(14)
C4 0.0125(17) 0.0087(15) 0.0148(15) -0.0020(12) 0.0012(12) -0.0025(13)
C3 0.0114(17) 0.0251(18) 0.0139(16) 0.0003(13) 0.0004(13) -0.0005(14)
C10 0.0163(17) 0.0144(16) 0.0149(15) -0.0038(14) 0.0010(12) -0.0023(15)
C5 0.0125(16) 0.0112(16) 0.0130(14) 0.0002(12) 0.0034(12) 0.0020(13)
C6 0.0133(18) 0.0204(18) 0.0181(16) -0.0001(13) 0.0025(13) 0.0007(14)
C8 0.0240(19) 0.0215(18) 0.0132(15) 0.0021(14) 0.0038(13) 0.0029(17)
C9 0.0236(19) 0.0156(18) 0.0169(16) -0.0018(13) 0.0102(14) -0.0012(15)
C7 0.0193(19) 0.027(2) 0.0159(17) -0.0010(14) 0.0005(14) 0.0035(16)
N3 0.0123(14) 0.0136(14) 0.0121(13) 0.0025(10) 0.0007(10) -0.0009(11)
O3 0.0122(12) 0.0196(13) 0.0162(11) -0.0037(10) -0.0036(9) 0.0009(11)
O4 0.0183(13) 0.0178(13) 0.0155(11) -0.0035(9) 0.0062(9) -0.0027(10)
O5 0.0091(12) 0.0172(12) 0.0251(12) -0.0027(10) 0.0040(9) 0.0001(10)
C1 0.0124(18) 0.057(3) 0.0115(16) 0.0021(16) -0.0005(13) 0.0037(18)
F1 0.0166(12) 0.0342(14) 0.0780(19) 0.0138(13) 0.0177(12) -0.0024(11)
F2 0.0166(13) 0.253(5) 0.0139(12) -0.0058(19) 0.0057(10) 0.019(2)
F3 0.0200(12) 0.0314(13) 0.0642(17) -0.0044(12) 0.0197(12) 0.0049(11)

loop_
_atom_type_symbol
_atom_type_description
_atom_type_scat_dispersion_real
_atom_type_scat_dispersion_imag
_atom_type_scat_source
C C 0.0033 0.0016 'International Tables Vol C Tables 4.2.6.8 and 6.1.1.4'
H H 0.0000 0.0000 'International Tables Vol C Tables 4.2.6.8 and 6.1.1.4'
N N 0.0061 0.0033 'International Tables Vol C Tables 4.2.6.8 and 6.1.1.4'
O O 0.0106 0.0060 'International Tables Vol C Tables 4.2.6.8 and 6.1.1.4'
F F 0.0171 0.0103 'International Tables Vol C Tables 4.2.6.8 and 6.1.1.4'
Pt Pt -1.7033 8.3905 'International Tables Vol C Tables 4.2.6.8 and 6.1.1.4'

loop_
_geom_angle_atom_site_label_1
_geom_angle_atom_site_label_2
_geom_angle_atom_site_label_3
_geom_angle
O2 Pt1 O1 94.69(9)
O2 Pt1 N2 86.12(10)
O1 Pt1 N2 176.19(10)
O2 Pt1 N1 176.54(10)
O1 Pt1 N1 88.69(10)
N2 Pt1 N1 90.55(11)
C2 O1 Pt1 119.8(2)
Pt1 N2 H2A 109.5
Pt1 N2 H2B 109.5
H2A N2 H2B 109.5
Pt1 N2 H2C 109.5
H2A N2 H2C 109.5
H2B N2 H2C 109.5
C4 O2 Pt1 124.7(2)
Pt1 N1 H1A 109.5
Pt1 N1 H1B 109.5
H1A N1 H1B 109.5
Pt1 N1 H1C 109.5
H1A N1 H1C 109.5
H1B N1 H1C 109.5
O1 C2 C3 130.3(3)
O1 C2 C1 113.1(3)
C3 C2 C1 116.6(3)
O2 C4 C3 124.4(3)
O2 C4 C5 114.8(3)
C3 C4 C5 120.8(3)
C2 C3 C4 125.8(3)
C2 C3 H3 117.1
C4 C3 H3 117.1
C9 C10 C5 120.0(3)
C9 C10 H10 120.0
C5 C10 H10 120.0
C6 C5 C10 119.0(3)
C6 C5 C4 122.6(3)
C10 C5 C4 118.4(3)
C7 C6 C5 120.4(3)
C7 C6 H6 119.8
C5 C6 H6 119.8
C9 C8 C7 120.1(3)
C9 C8 H8 120.0
C7 C8 H8 120.0
C8 C9 C10 120.1(3)
C8 C9 H9 119.9
C10 C9 H9 119.9
C6 C7 C8 120.4(3)
C6 C7 H7 119.8
C8 C7 H7 119.8
O5 N3 O3 119.9(3)
O5 N3 O4 120.8(3)
O3 N3 O4 119.3(3)
F2 C1 F3 108.0(4)
F2 C1 F1 107.4(4)
F3 C1 F1 105.2(3)
F2 C1 C2 112.2(3)
F3 C1 C2 112.2(3)
F1 C1 C2 111.5(3)

loop_
_geom_bond_atom_site_label_1
_geom_bond_atom_site_label_2
_geom_bond_distance
Pt1 O2 1.988(2)
Pt1 O1 2.005(2)
Pt1 N2 2.015(2)
Pt1 N1 2.017(3)
O1 C2 1.270(4)
N2 H2A 0.9100
N2 H2B 0.9100
N2 H2C 0.9100
O2 C4 1.272(4)
N1 H1A 0.9100
N1 H1B 0.9100
N1 H1C 0.9100
C2 C3 1.379(4)
C2 C1 1.530(5)
C4 C3 1.409(4)
C4 C5 1.481(4)
C3 H3 0.9500
C10 C9 1.388(4)
C10 C5 1.400(4)
C10 H10 0.9500
C5 C6 1.397(5)
C6 C7 1.376(5)
C6 H6 0.9500
C8 C9 1.380(5)
C8 C7 1.383(5)
C8 H8 0.9500
C9 H9 0.9500
C7 H7 0.9500
N3 O5 1.251(3)
N3 O3 1.253(3)
N3 O4 1.255(3)
C1 F2 1.305(4)
C1 F3 1.323(5)
C1 F1 1.327(5)
